data_4108886
loop_
_publ_author_name
'Doyel Kumbhakar'
'Biprajit Sarkar'
'Somnath Maji'
'Shaikh M. Mobin'
'Jan Fiedler'
'Francisco A. Urbanos'
'Reyes Jim\'enez-Aparicio'
'Wolfgang Kaim'
'Goutam Kumar Lahiri'

_publ_section_title
;
 Intramolecular Valence and Spin Interaction in meso and rac Diastereomers
 of a p-Quinonoid-Bridged Diruthenium Complex
;
_journal_name_full 'Journal of the American Chemical Society'
_journal_page_first 17575
_journal_page_last 17583
_journal_paper_doi 10.1021/ja807043s
_journal_volume 130
_journal_year 2008
_chemical_formula_sum 'C38 H48 Cl4 N4 O10 Ru2'
_chemical_formula_weight 1064.74
_chemical_name_systematic
;
 ?
;
_space_group_IT_number 14
_symmetry_cell_setting monoclinic
_symmetry_space_group_name_Hall '-P 2yn'
_symmetry_space_group_name_H-M 'P 1 21/n 1'
_atom_sites_solution_hydrogens geom
_atom_sites_solution_primary direct
_atom_sites_solution_secondary difmap
_audit_creation_method SHELXL-97
_cell_angle_alpha 90.00
_cell_angle_beta 92.939(2)
_cell_angle_gamma 90.00
_cell_formula_units_Z 4
_cell_length_a 13.3882(3)
_cell_length_b 11.5698(3)
_cell_length_c 28.3154(6)
_cell_measurement_reflns_used 20910
_cell_measurement_temperature 150(2)
_cell_measurement_theta_max 32.4921
_cell_measurement_theta_min 3.0394
_cell_volume 4380.25(18)
_computing_cell_refinement 'CrysAlis RED, Oxford Diffraction Ltd.,'
_computing_data_collection 'CrysAlis CCD, Oxford Diffraction Ltd.,'
_computing_data_reduction 'CrysAlis RED, Oxford Diffraction Ltd.,'
_computing_molecular_graphics Ortep3
_computing_publication_material Shelx97
_computing_structure_refinement 'SHELXL-97 (Sheldrick, 1997)'
_computing_structure_solution 'SHELXS-97 (Sheldrick, 1997)'
_diffrn_ambient_temperature 150(2)
_diffrn_detector_area_resol_mean 15.9948
_diffrn_measured_fraction_theta_full 0.998
_diffrn_measured_fraction_theta_max 0.998
_diffrn_measurement_device_type 'OXFORD DIFFRACTION XCALIBUR-S'
_diffrn_measurement_method \w/q-scan
_diffrn_radiation_monochromator graphite
_diffrn_radiation_source 'Enhance (Mo) X-ray Source'
_diffrn_radiation_type MoK\a
_diffrn_radiation_wavelength 0.71073
_diffrn_reflns_av_R_equivalents 0.0436
_diffrn_reflns_av_sigmaI/netI 0.0304
_diffrn_reflns_limit_h_max 15
_diffrn_reflns_limit_h_min -15
_diffrn_reflns_limit_k_max 13
_diffrn_reflns_limit_k_min -13
_diffrn_reflns_limit_l_max 33
_diffrn_reflns_limit_l_min -33
_diffrn_reflns_number 43081
_diffrn_reflns_theta_full 25.00
_diffrn_reflns_theta_max 25.00
_diffrn_reflns_theta_min 3.05
_exptl_absorpt_coefficient_mu 0.992
_exptl_absorpt_correction_T_max 0.7686
_exptl_absorpt_correction_T_min 0.7291
_exptl_absorpt_correction_type multi-scan
_exptl_absorpt_process_details
;
CrysAlis RED, Oxford Diffraction Ltd.,
Version 1.171.31.7 (release 18-10-2006 CrysAlis171 .NET)
(compiled Oct 18 2006,16:28:17)
empirical absorption correction using spherical harmonics,
 implemented in SCALE3 ABSPACK scaling algorithm.
;
_exptl_crystal_colour black
_exptl_crystal_density_diffrn 1.615
_exptl_crystal_description block
_exptl_crystal_F_000 2160
_exptl_crystal_size_max 0.34
_exptl_crystal_size_mid 0.32
_exptl_crystal_size_min 0.28
_refine_diff_density_max 0.543
_refine_diff_density_min -0.529
_refine_diff_density_rms 0.078
_refine_ls_extinction_method none
_refine_ls_goodness_of_fit_ref 1.050
_refine_ls_hydrogen_treatment riding
_refine_ls_matrix_type full
_refine_ls_number_parameters 535
_refine_ls_number_reflns 7684
_refine_ls_number_restraints 0
_refine_ls_restrained_S_all 1.050
_refine_ls_R_factor_all 0.0494
_refine_ls_R_factor_gt 0.0344
_refine_ls_shift/su_max 0.002
_refine_ls_shift/su_mean 0.000
_refine_ls_structure_factor_coef Fsqd
_refine_ls_weighting_details 'calc w=1/[\s^2^(Fo^2^)+(0.0347P)^2^+5.5391P] where P=(Fo^2^+2Fc^2^)/3'
_refine_ls_weighting_scheme calc
_refine_ls_wR_factor_gt 0.0727
_refine_ls_wR_factor_ref 0.0793
_reflns_number_gt 6266
_reflns_number_total 7684
_reflns_threshold_expression >2sigma(I)
_cod_data_source_file ja807043s_si_002.cif
_cod_data_source_block 2
_cod_original_sg_symbol_H-M 'P 21/n'
_cod_database_code 4108886

loop_
_symmetry_equiv_pos_as_xyz
'x, y, z'
'-x+1/2, y+1/2, -z+1/2'
'-x, -y, -z'
'x-1/2, -y-1/2, z-1/2'

loop_
_atom_site_label
_atom_site_type_symbol
_atom_site_fract_x
_atom_site_fract_y
_atom_site_fract_z
_atom_site_U_iso_or_equiv
_atom_site_adp_type
_atom_site_occupancy
_atom_site_symmetry_multiplicity
_atom_site_calc_flag
_atom_site_refinement_flags
Ru1 Ru 1.17753(2) 0.22700(2) 0.497971(9) 0.02195(8) Uani 1 1 d .
Ru2 Ru 0.932608(19) 0.12623(2) 0.246594(9) 0.01988(8) Uani 1 1 d .
Cl1 Cl 0.55096(8) 0.11653(10) 0.28409(4) 0.0529(3) Uani 1 1 d .
Cl2 Cl 0.63640(9) 0.24687(11) 0.36399(4) 0.0576(3) Uani 1 1 d .
Cl3 Cl 1.28317(11) -0.10811(14) 0.41071(5) 0.0767(4) Uani 1 1 d .
Cl4 Cl 1.32160(12) -0.23041(14) 0.49857(6) 0.0884(5) Uani 1 1 d .
O1 O 1.28926(17) 0.1235(2) 0.52479(8) 0.0268(5) Uani 1 1 d .
O2 O 1.24630(17) 0.3672(2) 0.52670(8) 0.0273(5) Uani 1 1 d .
O3 O 1.11244(17) 0.2051(2) 0.56014(8) 0.0272(5) Uani 1 1 d .
O4 O 1.06722(17) 0.3281(2) 0.47103(8) 0.0256(5) Uani 1 1 d .
O5 O 1.10605(17) 0.08985(19) 0.47194(7) 0.0246(5) Uani 1 1 d .
O6 O 0.87170(15) 0.15173(19) 0.30810(7) 0.0209(5) Uani 1 1 d .
O7 O 0.85874(17) 0.26433(19) 0.21886(8) 0.0240(5) Uani 1 1 d .
O8 O 0.82050(16) 0.01460(19) 0.22611(7) 0.0233(5) Uani 1 1 d .
O9 O 0.98889(17) 0.1042(2) 0.18245(8) 0.0271(5) Uani 1 1 d .
O10 O 1.00852(17) -0.0132(2) 0.27256(8) 0.0253(5) Uani 1 1 d .
N1 N 1.2437(2) 0.2353(2) 0.43348(9) 0.0223(6) Uani 1 1 d .
N2 N 1.19514(19) 0.1891(2) 0.39342(9) 0.0210(6) Uani 1 1 d .
N3 N 1.05810(19) 0.2665(2) 0.31664(9) 0.0193(6) Uani 1 1 d .
N4 N 1.0415(2) 0.2427(2) 0.26870(9) 0.0222(6) Uani 1 1 d .
C1 C 1.4158(3) 0.0568(4) 0.57807(15) 0.0440(11) Uani 1 1 d .
H1A H 1.3753 -0.0106 0.5857 0.066 Uiso 1 1 calc R
H1B H 1.4537 0.0829 0.6066 0.066 Uiso 1 1 calc R
H1C H 1.4622 0.0357 0.5539 0.066 Uiso 1 1 calc R
C2 C 1.3487(3) 0.1521(3) 0.55986(12) 0.0289(8) Uani 1 1 d .
C3 C 1.3566(3) 0.2622(3) 0.57976(12) 0.0287(8) Uani 1 1 d .
H3 H 1.3981 0.2698 0.6078 0.034 Uiso 1 1 calc R
C4 C 1.3093(3) 0.3624(3) 0.56244(12) 0.0276(8) Uani 1 1 d .
C5 C 1.3340(3) 0.4777(3) 0.58428(13) 0.0398(10) Uani 1 1 d .
H5A H 1.3718 0.5239 0.5623 0.060 Uiso 1 1 calc R
H5B H 1.3744 0.4664 0.6138 0.060 Uiso 1 1 calc R
H5C H 1.2720 0.5181 0.5910 0.060 Uiso 1 1 calc R
C6 C 0.9851(3) 0.2102(4) 0.61440(13) 0.0383(9) Uani 1 1 d .
H6A H 0.9909 0.1267 0.6196 0.057 Uiso 1 1 calc R
H6B H 0.9147 0.2332 0.6149 0.057 Uiso 1 1 calc R
H6C H 1.0240 0.2512 0.6394 0.057 Uiso 1 1 calc R
C7 C 1.0246(3) 0.2404(3) 0.56715(12) 0.0287(8) Uani 1 1 d .
C8 C 0.9625(3) 0.3030(3) 0.53525(13) 0.0323(9) Uani 1 1 d .
H8 H 0.8978 0.3210 0.5454 0.039 Uiso 1 1 calc R
C9 C 0.9840(3) 0.3417(3) 0.49072(13) 0.0287(8) Uani 1 1 d .
C10 C 0.9055(3) 0.4038(3) 0.46078(14) 0.0386(10) Uani 1 1 d .
H10A H 0.9358 0.4699 0.4453 0.058 Uiso 1 1 calc R
H10B H 0.8527 0.4311 0.4808 0.058 Uiso 1 1 calc R
H10C H 0.8767 0.3509 0.4367 0.058 Uiso 1 1 calc R
C11 C 1.4168(3) 0.2979(4) 0.45733(13) 0.0419(10) Uani 1 1 d .
H11A H 1.3937 0.3724 0.4691 0.063 Uiso 1 1 calc R
H11B H 1.4794 0.3090 0.4414 0.063 Uiso 1 1 calc R
H11C H 1.4281 0.2445 0.4839 0.063 Uiso 1 1 calc R
C12 C 1.3390(3) 0.2486(3) 0.42297(12) 0.0283(8) Uani 1 1 d .
C13 C 1.3520(3) 0.2119(3) 0.37691(12) 0.0306(8) Uani 1 1 d .
H13 H 1.4124 0.2139 0.3607 0.037 Uiso 1 1 calc R
C14 C 1.2613(2) 0.1725(3) 0.35936(11) 0.0247(7) Uani 1 1 d .
C15 C 1.2366(3) 0.1144(3) 0.31357(12) 0.0315(8) Uani 1 1 d .
H15A H 1.2945 0.0697 0.3042 0.047 Uiso 1 1 calc R
H15B H 1.2194 0.1727 0.2894 0.047 Uiso 1 1 calc R
H15C H 1.1796 0.0624 0.3169 0.047 Uiso 1 1 calc R
C16 C 1.0910(2) 0.1618(3) 0.39226(11) 0.0185(7) Uani 1 1 d .
C17 C 1.0518(2) 0.1063(3) 0.43114(11) 0.0200(7) Uani 1 1 d .
C18 C 0.9523(3) 0.0705(3) 0.42800(11) 0.0237(7) Uani 1 1 d .
H18 H 0.9243 0.0348 0.4545 0.028 Uiso 1 1 calc R
C19 C 0.8941(2) 0.0862(3) 0.38704(11) 0.0225(7) Uani 1 1 d .
H19 H 0.8274 0.0579 0.3854 0.027 Uiso 1 1 calc R
C20 C 0.9304(2) 0.1423(3) 0.34794(11) 0.0203(7) Uani 1 1 d .
C21 C 1.0271(2) 0.1885(3) 0.35206(10) 0.0180(7) Uani 1 1 d .
C22 C 1.1209(3) 0.4299(3) 0.36937(12) 0.0305(8) Uani 1 1 d .
H22A H 1.0750 0.3990 0.3921 0.046 Uiso 1 1 calc R
H22B H 1.1103 0.5134 0.3659 0.046 Uiso 1 1 calc R
H22C H 1.1900 0.4152 0.3808 0.046 Uiso 1 1 calc R
C23 C 1.1016(2) 0.3724(3) 0.32274(11) 0.0227(7) Uani 1 1 d .
C24 C 1.1170(3) 0.4148(3) 0.27833(12) 0.0273(8) Uani 1 1 d .
H24 H 1.1481 0.4861 0.2711 0.033 Uiso 1 1 calc R
C25 C 1.0786(2) 0.3337(3) 0.24617(11) 0.0252(8) Uani 1 1 d .
C26 C 1.0763(3) 0.3426(3) 0.19355(12) 0.0342(9) Uani 1 1 d .
H26A H 1.1277 0.2921 0.1813 0.051 Uiso 1 1 calc R
H26B H 1.0893 0.4227 0.1844 0.051 Uiso 1 1 calc R
H26C H 1.0104 0.3189 0.1804 0.051 Uiso 1 1 calc R
C27 C 0.7364(3) 0.3703(3) 0.17549(13) 0.0344(9) Uani 1 1 d .
H27A H 0.6855 0.3999 0.1960 0.052 Uiso 1 1 calc R
H27B H 0.7066 0.3586 0.1435 0.052 Uiso 1 1 calc R
H27C H 0.7913 0.4261 0.1744 0.052 Uiso 1 1 calc R
C28 C 0.7758(3) 0.2578(3) 0.19459(12) 0.0273(8) Uani 1 1 d .
C29 C 0.7206(3) 0.1574(3) 0.18605(13) 0.0317(9) Uani 1 1 d .
H29 H 0.6603 0.1662 0.1672 0.038 Uiso 1 1 calc R
C30 C 0.7425(2) 0.0453(3) 0.20166(11) 0.0249(8) Uani 1 1 d .
C31 C 0.6694(3) -0.0503(3) 0.18950(14) 0.0343(9) Uani 1 1 d .
H31A H 0.7014 -0.1084 0.1701 0.051 Uiso 1 1 calc R
H31B H 0.6109 -0.0184 0.1718 0.051 Uiso 1 1 calc R
H31C H 0.6482 -0.0864 0.2187 0.051 Uiso 1 1 calc R
C32 C 1.1024(3) 0.0527(4) 0.12556(13) 0.0447(11) Uani 1 1 d .
H32A H 1.0480 0.0751 0.1029 0.067 Uiso 1 1 calc R
H32B H 1.1316 -0.0204 0.1155 0.067 Uiso 1 1 calc R
H32C H 1.1539 0.1129 0.1268 0.067 Uiso 1 1 calc R
C33 C 1.0618(3) 0.0381(3) 0.17396(12) 0.0318(8) Uani 1 1 d .
C34 C 1.1046(3) -0.0424(3) 0.20508(13) 0.0347(9) Uani 1 1 d .
H34 H 1.1600 -0.0845 0.1944 0.042 Uiso 1 1 calc R
C35 C 1.0747(3) -0.0681(3) 0.25050(12) 0.0280(8) Uani 1 1 d .
C36 C 1.1229(3) -0.1670(3) 0.27705(14) 0.0378(9) Uani 1 1 d .
H36A H 1.1424 -0.1424 0.3093 0.057 Uiso 1 1 calc R
H36B H 1.1824 -0.1921 0.2610 0.057 Uiso 1 1 calc R
H36C H 1.0755 -0.2313 0.2782 0.057 Uiso 1 1 calc R
C37 C 0.6397(3) 0.2227(4) 0.30270(14) 0.0412(10) Uani 1 1 d .
H37A H 0.7075 0.1968 0.2950 0.049 Uiso 1 1 calc R
H37B H 0.6252 0.2958 0.2855 0.049 Uiso 1 1 calc R
C38 C 1.2576(4) -0.1158(4) 0.47014(15) 0.0507(11) Uani 1 1 d .
H38A H 1.1848 -0.1262 0.4730 0.061 Uiso 1 1 calc R
H38B H 1.2774 -0.0423 0.4859 0.061 Uiso 1 1 calc R

loop_
_atom_site_aniso_label
_atom_site_aniso_U_11
_atom_site_aniso_U_22
_atom_site_aniso_U_33
_atom_site_aniso_U_23
_atom_site_aniso_U_13
_atom_site_aniso_U_12
Ru1 0.01944(15) 0.02811(15) 0.01779(14) 0.00005(12) -0.00392(10) -0.00023(12)
Ru2 0.01881(14) 0.02317(15) 0.01710(13) -0.00058(11) -0.00440(10) 0.00084(11)
Cl1 0.0402(6) 0.0539(7) 0.0645(7) -0.0109(6) 0.0021(5) -0.0083(5)
Cl2 0.0500(7) 0.0708(8) 0.0528(7) -0.0157(6) 0.0114(5) -0.0135(6)
Cl3 0.0665(9) 0.1028(12) 0.0612(8) 0.0145(8) 0.0068(7) -0.0016(8)
Cl4 0.0777(10) 0.0876(11) 0.0972(12) 0.0304(9) -0.0216(9) 0.0178(8)
O1 0.0246(13) 0.0324(13) 0.0224(12) -0.0018(11) -0.0072(10) 0.0001(11)
O2 0.0283(13) 0.0315(13) 0.0213(12) -0.0010(10) -0.0063(10) -0.0006(11)
O3 0.0263(14) 0.0345(14) 0.0203(12) -0.0007(10) -0.0023(10) -0.0005(11)
O4 0.0234(13) 0.0289(13) 0.0240(12) -0.0019(10) -0.0038(10) 0.0035(10)
O5 0.0262(13) 0.0290(13) 0.0180(11) 0.0046(10) -0.0060(10) -0.0033(10)
O6 0.0153(11) 0.0299(13) 0.0172(11) -0.0003(9) -0.0034(9) 0.0000(9)
O7 0.0255(13) 0.0238(12) 0.0219(12) -0.0009(10) -0.0063(10) -0.0006(10)
O8 0.0237(12) 0.0228(12) 0.0226(12) 0.0014(10) -0.0060(10) 0.0004(10)
O9 0.0271(13) 0.0351(14) 0.0187(12) -0.0024(10) -0.0035(10) 0.0014(11)
O10 0.0249(13) 0.0272(13) 0.0233(12) 0.0010(10) -0.0045(10) 0.0026(10)
N1 0.0186(15) 0.0288(15) 0.0186(14) 0.0008(12) -0.0064(11) -0.0022(12)
N2 0.0176(14) 0.0262(15) 0.0185(14) 0.0005(12) -0.0046(11) -0.0019(12)
N3 0.0178(14) 0.0237(15) 0.0157(13) 0.0013(11) -0.0053(11) -0.0006(11)
N4 0.0209(15) 0.0292(16) 0.0160(14) 0.0015(12) -0.0028(11) 0.0001(12)
C1 0.045(3) 0.041(2) 0.044(2) -0.0008(19) -0.021(2) 0.005(2)
C2 0.0254(19) 0.035(2) 0.0255(18) 0.0011(16) -0.0045(15) -0.0022(16)
C3 0.028(2) 0.035(2) 0.0215(18) -0.0009(15) -0.0108(15) -0.0031(16)
C4 0.0245(19) 0.034(2) 0.0237(18) -0.0018(16) -0.0020(15) -0.0027(16)
C5 0.045(2) 0.038(2) 0.036(2) -0.0046(18) -0.0136(18) -0.0014(19)
C6 0.034(2) 0.051(3) 0.030(2) -0.0020(19) 0.0052(17) -0.0016(19)
C7 0.029(2) 0.033(2) 0.0233(18) -0.0051(15) 0.0009(15) -0.0048(16)
C8 0.0239(19) 0.039(2) 0.035(2) -0.0033(17) 0.0038(16) 0.0048(16)
C9 0.025(2) 0.0280(19) 0.033(2) -0.0064(16) -0.0043(16) 0.0009(15)
C10 0.033(2) 0.042(2) 0.041(2) 0.0039(18) -0.0030(18) 0.0096(18)
C11 0.025(2) 0.068(3) 0.032(2) 0.005(2) -0.0056(16) -0.013(2)
C12 0.0201(19) 0.038(2) 0.0265(19) 0.0039(15) -0.0054(15) -0.0041(15)
C13 0.0189(18) 0.045(2) 0.0275(19) 0.0029(17) 0.0026(15) 0.0006(17)
C14 0.0214(18) 0.0293(19) 0.0233(17) 0.0027(15) -0.0005(14) 0.0024(15)
C15 0.0242(19) 0.044(2) 0.0264(18) -0.0065(17) 0.0019(15) 0.0067(17)
C16 0.0168(16) 0.0184(16) 0.0199(16) -0.0015(13) -0.0025(13) 0.0015(13)
C17 0.0216(17) 0.0187(17) 0.0191(16) -0.0012(13) -0.0028(13) -0.0005(13)
C18 0.0272(19) 0.0241(18) 0.0196(17) 0.0004(14) 0.0020(14) -0.0059(15)
C19 0.0187(17) 0.0235(18) 0.0254(17) -0.0053(14) 0.0006(14) -0.0030(14)
C20 0.0192(17) 0.0209(17) 0.0204(16) -0.0035(13) -0.0024(13) 0.0020(13)
C21 0.0205(17) 0.0176(16) 0.0156(15) -0.0005(13) -0.0012(13) 0.0022(13)
C22 0.040(2) 0.0238(19) 0.0269(19) -0.0003(15) -0.0035(16) -0.0058(16)
C23 0.0177(17) 0.0237(17) 0.0260(17) 0.0006(15) -0.0044(14) -0.0018(14)
C24 0.0281(19) 0.0289(19) 0.0246(18) 0.0072(15) -0.0010(15) -0.0072(15)
C25 0.0214(18) 0.0317(19) 0.0224(18) 0.0040(15) -0.0009(14) 0.0008(15)
C26 0.041(2) 0.039(2) 0.0216(18) 0.0044(16) -0.0022(16) -0.0085(18)
C27 0.039(2) 0.028(2) 0.035(2) -0.0008(17) -0.0141(17) 0.0040(17)
C28 0.029(2) 0.030(2) 0.0225(18) -0.0008(15) -0.0029(15) 0.0042(15)
C29 0.026(2) 0.033(2) 0.035(2) 0.0020(17) -0.0115(16) 0.0024(16)
C30 0.0235(18) 0.033(2) 0.0186(16) -0.0012(15) -0.0005(14) -0.0016(15)
C31 0.028(2) 0.033(2) 0.041(2) -0.0007(17) -0.0121(17) -0.0041(16)
C32 0.045(3) 0.058(3) 0.032(2) -0.001(2) 0.0083(19) 0.011(2)
C33 0.030(2) 0.037(2) 0.0277(19) -0.0088(17) -0.0020(16) 0.0008(17)
C34 0.032(2) 0.040(2) 0.031(2) -0.0060(17) -0.0016(16) 0.0108(17)
C35 0.0253(19) 0.031(2) 0.0271(18) -0.0045(16) -0.0065(15) 0.0057(16)
C36 0.037(2) 0.036(2) 0.040(2) -0.0006(18) -0.0015(18) 0.0134(18)
C37 0.033(2) 0.043(2) 0.048(2) 0.000(2) 0.0006(18) -0.0047(19)
C38 0.056(3) 0.044(3) 0.051(3) -0.009(2) -0.006(2) 0.008(2)

loop_
_atom_type_symbol
_atom_type_description
_atom_type_scat_dispersion_real
_atom_type_scat_dispersion_imag
_atom_type_scat_source
C C 0.0033 0.0016 'International Tables Vol C Tables 4.2.6.8 and 6.1.1.4'
H H 0.0000 0.0000 'International Tables Vol C Tables 4.2.6.8 and 6.1.1.4'
N N 0.0061 0.0033 'International Tables Vol C Tables 4.2.6.8 and 6.1.1.4'
O O 0.0106 0.0060 'International Tables Vol C Tables 4.2.6.8 and 6.1.1.4'
Cl Cl 0.1484 0.1585 'International Tables Vol C Tables 4.2.6.8 and 6.1.1.4'
Ru Ru -1.2594 0.8363 'International Tables Vol C Tables 4.2.6.8 and 6.1.1.4'

loop_
_geom_angle_atom_site_label_1
_geom_angle_atom_site_label_2
_geom_angle_atom_site_label_3
_geom_angle
O5 Ru1 O4 89.62(9)
O5 Ru1 O2 177.58(10)
O4 Ru1 O2 89.80(9)
O5 Ru1 O3 90.12(9)
O4 Ru1 O3 93.58(9)
O2 Ru1 O3 87.57(9)
O5 Ru1 O1 89.98(9)
O4 Ru1 O1 179.50(9)
O2 Ru1 O1 90.62(9)
O3 Ru1 O1 86.72(9)
O5 Ru1 N1 85.94(10)
O4 Ru1 N1 88.71(10)
O2 Ru1 N1 96.39(10)
O3 Ru1 N1 175.43(10)
O1 Ru1 N1 90.96(10)
O6 Ru2 O7 90.49(9)
O6 Ru2 O9 177.24(9)
O7 Ru2 O9 87.02(9)
O6 Ru2 O10 91.20(9)
O7 Ru2 O10 178.31(9)
O9 Ru2 O10 91.29(9)
O6 Ru2 O8 90.82(9)
O7 Ru2 O8 92.97(9)
O9 Ru2 O8 88.13(9)
O10 Ru2 O8 86.98(9)
O6 Ru2 N4 87.27(10)
O7 Ru2 N4 85.71(10)
O9 Ru2 N4 93.73(10)
O10 Ru2 N4 94.40(10)
O8 Ru2 N4 177.66(10)
C2 O1 Ru1 123.5(2)
C4 O2 Ru1 123.5(2)
C7 O3 Ru1 122.7(2)
C9 O4 Ru1 123.1(2)
C17 O5 Ru1 115.85(19)
C20 O6 Ru2 118.38(19)
C28 O7 Ru2 123.9(2)
C30 O8 Ru2 123.3(2)
C33 O9 Ru2 124.8(2)
C35 O10 Ru2 124.5(2)
C12 N1 N2 106.0(3)
C12 N1 Ru1 131.2(2)
N2 N1 Ru1 120.0(2)
C14 N2 N1 109.9(3)
C14 N2 C16 128.7(3)
N1 N2 C16 121.4(3)
C23 N3 N4 110.3(3)
C23 N3 C21 128.1(3)
N4 N3 C21 121.5(2)
C25 N4 N3 105.3(3)
C25 N4 Ru2 130.1(2)
N3 N4 Ru2 120.1(2)
C2 C1 H1A 109.5
C2 C1 H1B 109.5
H1A C1 H1B 109.5
C2 C1 H1C 109.5
H1A C1 H1C 109.5
H1B C1 H1C 109.5
O1 C2 C3 125.4(3)
O1 C2 C1 114.5(3)
C3 C2 C1 120.1(3)
C2 C3 C4 126.3(3)
C2 C3 H3 116.8
C4 C3 H3 116.8
O2 C4 C3 125.4(3)
O2 C4 C5 114.1(3)
C3 C4 C5 120.4(3)
C4 C5 H5A 109.5
C4 C5 H5B 109.5
H5A C5 H5B 109.5
C4 C5 H5C 109.5
H5A C5 H5C 109.5
H5B C5 H5C 109.5
C7 C6 H6A 109.5
C7 C6 H6B 109.5
H6A C6 H6B 109.5
C7 C6 H6C 109.5
H6A C6 H6C 109.5
H6B C6 H6C 109.5
O3 C7 C8 126.2(3)
O3 C7 C6 115.8(3)
C8 C7 C6 118.1(3)
C9 C8 C7 127.8(3)
C9 C8 H8 116.1
C7 C8 H8 116.1
O4 C9 C8 125.7(3)
O4 C9 C10 114.4(3)
C8 C9 C10 119.9(3)
C9 C10 H10A 109.5
C9 C10 H10B 109.5
H10A C10 H10B 109.5
C9 C10 H10C 109.5
H10A C10 H10C 109.5
H10B C10 H10C 109.5
C12 C11 H11A 109.5
C12 C11 H11B 109.5
H11A C11 H11B 109.5
C12 C11 H11C 109.5
H11A C11 H11C 109.5
H11B C11 H11C 109.5
N1 C12 C13 109.9(3)
N1 C12 C11 122.6(3)
C13 C12 C11 127.4(3)
C14 C13 C12 106.9(3)
C14 C13 H13 126.5
C12 C13 H13 126.5
N2 C14 C13 107.1(3)
N2 C14 C15 124.2(3)
C13 C14 C15 128.5(3)
C14 C15 H15A 109.5
C14 C15 H15B 109.5
H15A C15 H15B 109.5
C14 C15 H15C 109.5
H15A C15 H15C 109.5
H15B C15 H15C 109.5
C17 C16 C21 119.6(3)
C17 C16 N2 119.2(3)
C21 C16 N2 121.1(3)
O5 C17 C18 119.0(3)
O5 C17 C16 122.1(3)
C18 C17 C16 118.8(3)
C19 C18 C17 120.8(3)
C19 C18 H18 119.6
C17 C18 H18 119.6
C18 C19 C20 121.7(3)
C18 C19 H19 119.1
C20 C19 H19 119.1
O6 C20 C19 119.4(3)
O6 C20 C21 122.5(3)
C19 C20 C21 118.1(3)
C20 C21 C16 120.0(3)
C20 C21 N3 119.0(3)
C16 C21 N3 121.0(3)
C23 C22 H22A 109.5
C23 C22 H22B 109.5
H22A C22 H22B 109.5
C23 C22 H22C 109.5
H22A C22 H22C 109.5
H22B C22 H22C 109.5
N3 C23 C24 106.8(3)
N3 C23 C22 124.6(3)
C24 C23 C22 128.6(3)
C23 C24 C25 106.9(3)
C23 C24 H24 126.6
C25 C24 H24 126.6
N4 C25 C24 110.7(3)
N4 C25 C26 122.7(3)
C24 C25 C26 126.6(3)
C25 C26 H26A 109.5
C25 C26 H26B 109.5
H26A C26 H26B 109.5
C25 C26 H26C 109.5
H26A C26 H26C 109.5
H26B C26 H26C 109.5
C28 C27 H27A 109.5
C28 C27 H27B 109.5
H27A C27 H27B 109.5
C28 C27 H27C 109.5
H27A C27 H27C 109.5
H27B C27 H27C 109.5
O7 C28 C29 125.6(3)
O7 C28 C27 115.1(3)
C29 C28 C27 119.3(3)
C28 C29 C30 128.3(3)
C28 C29 H29 115.9
C30 C29 H29 115.9
O8 C30 C29 125.7(3)
O8 C30 C31 115.2(3)
C29 C30 C31 119.1(3)
C30 C31 H31A 109.5
C30 C31 H31B 109.5
H31A C31 H31B 109.5
C30 C31 H31C 109.5
H31A C31 H31C 109.5
H31B C31 H31C 109.5
C33 C32 H32A 109.5
C33 C32 H32B 109.5
H32A C32 H32B 109.5
C33 C32 H32C 109.5
H32A C32 H32C 109.5
H32B C32 H32C 109.5
O9 C33 C34 125.4(3)
O9 C33 C32 114.8(3)
C34 C33 C32 119.8(3)
C33 C34 C35 126.8(4)
C33 C34 H34 116.6
C35 C34 H34 116.6
O10 C35 C34 125.5(3)
O10 C35 C36 115.2(3)
C34 C35 C36 119.2(3)
C35 C36 H36A 109.5
C35 C36 H36B 109.5
H36A C36 H36B 109.5
C35 C36 H36C 109.5
H36A C36 H36C 109.5
H36B C36 H36C 109.5
Cl2 C37 Cl1 110.7(2)
Cl2 C37 H37A 109.5
Cl1 C37 H37A 109.5
Cl2 C37 H37B 109.5
Cl1 C37 H37B 109.5
H37A C37 H37B 108.1
Cl3 C38 Cl4 111.6(3)
Cl3 C38 H38A 109.3
Cl4 C38 H38A 109.3
Cl3 C38 H38B 109.3
Cl4 C38 H38B 109.3
H38A C38 H38B 108.0

loop_
_geom_bond_atom_site_label_1
_geom_bond_atom_site_label_2
_geom_bond_distance
Ru1 O5 1.976(2)
Ru1 O4 2.004(2)
Ru1 O2 2.016(2)
Ru1 O3 2.020(2)
Ru1 O1 2.032(2)
Ru1 N1 2.072(3)
Ru2 O6 1.983(2)
Ru2 O7 2.017(2)
Ru2 O9 2.018(2)
Ru2 O10 2.024(2)
Ru2 O8 2.042(2)
Ru2 N4 2.059(3)
Cl1 C37 1.770(4)
Cl2 C37 1.761(4)
Cl3 C38 1.737(5)
Cl4 C38 1.752(4)
O1 C2 1.284(4)
O2 C4 1.285(4)
O3 C7 1.270(4)
O4 C9 1.281(4)
O5 C17 1.347(4)
O6 C20 1.346(4)
O7 C28 1.278(4)
O8 C30 1.273(4)
O9 C33 1.273(4)
O10 C35 1.279(4)
N1 C12 1.334(4)
N1 N2 1.386(4)
N2 C14 1.356(4)
N2 C16 1.429(4)
N3 C23 1.363(4)
N3 N4 1.392(4)
N3 C21 1.427(4)
N4 C25 1.340(4)
C1 C2 1.497(5)
C1 H1A 0.9800
C1 H1B 0.9800
C1 H1C 0.9800
C2 C3 1.395(5)
C3 C4 1.398(5)
C3 H3 0.9500
C4 C5 1.500(5)
C5 H5A 0.9800
C5 H5B 0.9800
C5 H5C 0.9800
C6 C7 1.505(5)
C6 H6A 0.9800
C6 H6B 0.9800
C6 H6C 0.9800
C7 C8 1.398(5)
C8 C9 1.382(5)
C8 H8 0.9500
C9 C10 1.499(5)
C10 H10A 0.9800
C10 H10B 0.9800
C10 H10C 0.9800
C11 C12 1.501(5)
C11 H11A 0.9800
C11 H11B 0.9800
C11 H11C 0.9800
C12 C13 1.391(5)
C13 C14 1.367(5)
C13 H13 0.9500
C14 C15 1.482(5)
C15 H15A 0.9800
C15 H15B 0.9800
C15 H15C 0.9800
C16 C17 1.399(4)
C16 C21 1.422(4)
C17 C18 1.393(5)
C18 C19 1.376(4)
C18 H18 0.9500
C19 C20 1.392(5)
C19 H19 0.9500
C20 C21 1.400(4)
C22 C23 1.489(4)
C22 H22A 0.9800
C22 H22B 0.9800
C22 H22C 0.9800
C23 C24 1.375(5)
C24 C25 1.388(5)
C24 H24 0.9500
C25 C26 1.492(4)
C26 H26A 0.9800
C26 H26B 0.9800
C26 H26C 0.9800
C27 C28 1.495(5)
C27 H27A 0.9800
C27 H27B 0.9800
C27 H27C 0.9800
C28 C29 1.391(5)
C29 C30 1.397(5)
C29 H29 0.9500
C30 C31 1.505(5)
C31 H31A 0.9800
C31 H31B 0.9800
C31 H31C 0.9800
C32 C33 1.510(5)
C32 H32A 0.9800
C32 H32B 0.9800
C32 H32C 0.9800
C33 C34 1.385(5)
C34 C35 1.398(5)
C34 H34 0.9500
C35 C36 1.497(5)
C36 H36A 0.9800
C36 H36B 0.9800
C36 H36C 0.9800
C37 H37A 0.9900
C37 H37B 0.9900
C38 H38A 0.9900
C38 H38B 0.9900

loop_
_geom_torsion_atom_site_label_1
_geom_torsion_atom_site_label_2
_geom_torsion_atom_site_label_3
_geom_torsion_atom_site_label_4
_geom_torsion
O5 Ru1 O1 C2 -156.6(3)
O4 Ru1 O1 C2 167(100)
O2 Ru1 O1 C2 21.1(3)
O3 Ru1 O1 C2 -66.5(3)
N1 Ru1 O1 C2 117.5(3)
O5 Ru1 O2 C4 81(2)
O4 Ru1 O2 C4 157.0(3)
O3 Ru1 O2 C4 63.4(3)
O1 Ru1 O2 C4 -23.3(3)
N1 Ru1 O2 C4 -114.3(3)
O5 Ru1 O3 C7 -81.8(3)
O4 Ru1 O3 C7 7.8(3)
O2 Ru1 O3 C7 97.4(3)
O1 Ru1 O3 C7 -171.8(3)
N1 Ru1 O3 C7 -112.2(12)
O5 Ru1 O4 C9 79.6(3)
O2 Ru1 O4 C9 -98.0(3)
O3 Ru1 O4 C9 -10.5(3)
O1 Ru1 O4 C9 116(12)
N1 Ru1 O4 C9 165.6(3)
O4 Ru1 O5 C17 32.2(2)
O2 Ru1 O5 C17 108(2)
O3 Ru1 O5 C17 125.8(2)
O1 Ru1 O5 C17 -147.5(2)
N1 Ru1 O5 C17 -56.5(2)
O7 Ru2 O6 C20 -136.7(2)
O9 Ru2 O6 C20 -162.2(19)
O10 Ru2 O6 C20 43.3(2)
O8 Ru2 O6 C20 130.3(2)
N4 Ru2 O6 C20 -51.0(2)
O6 Ru2 O7 C28 -96.3(3)
O9 Ru2 O7 C28 82.5(3)
O10 Ru2 O7 C28 83(3)
O8 Ru2 O7 C28 -5.5(3)
N4 Ru2 O7 C28 176.5(3)
O6 Ru2 O8 C30 94.5(2)
O7 Ru2 O8 C30 4.0(2)
O9 Ru2 O8 C30 -83.0(2)
O10 Ru2 O8 C30 -174.3(2)
N4 Ru2 O8 C30 60(2)
O6 Ru2 O9 C33 -167.7(18)
O7 Ru2 O9 C33 166.8(3)
O10 Ru2 O9 C33 -13.2(3)
O8 Ru2 O9 C33 -100.2(3)
N4 Ru2 O9 C33 81.3(3)
O6 Ru2 O10 C35 -172.7(3)
O7 Ru2 O10 C35 8(3)
O9 Ru2 O10 C35 8.5(3)
O8 Ru2 O10 C35 96.6(3)
N4 Ru2 O10 C35 -85.3(3)
O5 Ru1 N1 C12 -132.5(3)
O4 Ru1 N1 C12 137.8(3)
O2 Ru1 N1 C12 48.2(3)
O3 Ru1 N1 C12 -102.0(12)
O1 Ru1 N1 C12 -42.6(3)
O5 Ru1 N1 N2 25.8(2)
O4 Ru1 N1 N2 -63.9(2)
O2 Ru1 N1 N2 -153.6(2)
O3 Ru1 N1 N2 56.3(13)
O1 Ru1 N1 N2 115.7(2)
C12 N1 N2 C14 1.3(4)
Ru1 N1 N2 C14 -161.9(2)
C12 N1 N2 C16 179.1(3)
Ru1 N1 N2 C16 16.0(4)
C23 N3 N4 C25 2.0(3)
C21 N3 N4 C25 179.3(3)
C23 N3 N4 Ru2 -156.4(2)
C21 N3 N4 Ru2 20.9(4)
O6 Ru2 N4 C25 -132.0(3)
O7 Ru2 N4 C25 -41.3(3)
O9 Ru2 N4 C25 45.4(3)
O10 Ru2 N4 C25 137.0(3)
O8 Ru2 N4 C25 -97(2)
O6 Ru2 N4 N3 20.4(2)
O7 Ru2 N4 N3 111.1(2)
O9 Ru2 N4 N3 -162.1(2)
O10 Ru2 N4 N3 -70.6(2)
O8 Ru2 N4 N3 55(2)
Ru1 O1 C2 C3 -10.6(5)
Ru1 O1 C2 C1 171.8(3)
O1 C2 C3 C4 -6.9(6)
C1 C2 C3 C4 170.6(4)
Ru1 O2 C4 C3 15.4(5)
Ru1 O2 C4 C5 -167.4(2)
C2 C3 C4 O2 4.3(6)
C2 C3 C4 C5 -172.8(4)
Ru1 O3 C7 C8 -3.4(5)
Ru1 O3 C7 C6 176.2(2)
O3 C7 C8 C9 -1.9(6)
C6 C7 C8 C9 178.5(4)
Ru1 O4 C9 C8 9.0(5)
Ru1 O4 C9 C10 -169.9(2)
C7 C8 C9 O4 -1.3(6)
C7 C8 C9 C10 177.5(4)
N2 N1 C12 C13 0.1(4)
Ru1 N1 C12 C13 160.6(3)
N2 N1 C12 C11 179.4(3)
Ru1 N1 C12 C11 -20.0(5)
N1 C12 C13 C14 -1.4(4)
C11 C12 C13 C14 179.3(4)
N1 N2 C14 C13 -2.1(4)
C16 N2 C14 C13 -179.8(3)
N1 N2 C14 C15 174.1(3)
C16 N2 C14 C15 -3.6(5)
C12 C13 C14 N2 2.1(4)
C12 C13 C14 C15 -173.9(3)
C14 N2 C16 C17 134.1(3)
N1 N2 C16 C17 -43.3(4)
C14 N2 C16 C21 -44.9(5)
N1 N2 C16 C21 137.7(3)
Ru1 O5 C17 C18 -128.9(3)
Ru1 O5 C17 C16 48.9(4)
C21 C16 C17 O5 -172.9(3)
N2 C16 C17 O5 8.1(5)
C21 C16 C17 C18 4.9(5)
N2 C16 C17 C18 -174.1(3)
O5 C17 C18 C19 179.7(3)
C16 C17 C18 C19 1.8(5)
C17 C18 C19 C20 -2.7(5)
Ru2 O6 C20 C19 -138.2(3)
Ru2 O6 C20 C21 42.7(4)
C18 C19 C20 O6 177.6(3)
C18 C19 C20 C21 -3.3(5)
O6 C20 C21 C16 -170.9(3)
C19 C20 C21 C16 10.0(5)
O6 C20 C21 N3 12.1(5)
C19 C20 C21 N3 -166.9(3)
C17 C16 C21 C20 -11.0(5)
N2 C16 C21 C20 168.0(3)
C17 C16 C21 N3 165.9(3)
N2 C16 C21 N3 -15.0(5)
C23 N3 C21 C20 129.9(3)
N4 N3 C21 C20 -46.8(4)
C23 N3 C21 C16 -47.0(5)
N4 N3 C21 C16 136.3(3)
N4 N3 C23 C24 -2.6(4)
C21 N3 C23 C24 -179.6(3)
N4 N3 C23 C22 173.9(3)
C21 N3 C23 C22 -3.1(5)
N3 C23 C24 C25 2.1(4)
C22 C23 C24 C25 -174.3(3)
N3 N4 C25 C24 -0.7(4)
Ru2 N4 C25 C24 154.7(2)
N3 N4 C25 C26 179.7(3)
Ru2 N4 C25 C26 -24.8(5)
C23 C24 C25 N4 -0.9(4)
C23 C24 C25 C26 178.7(3)
Ru2 O7 C28 C29 4.4(5)
Ru2 O7 C28 C27 -177.3(2)
O7 C28 C29 C30 0.2(6)
C27 C28 C29 C30 -178.1(4)
Ru2 O8 C30 C29 -1.2(5)
Ru2 O8 C30 C31 179.0(2)
C28 C29 C30 O8 -2.0(6)
C28 C29 C30 C31 177.7(4)
Ru2 O9 C33 C34 10.5(5)
Ru2 O9 C33 C32 -169.2(2)
O9 C33 C34 C35 1.8(6)
C32 C33 C34 C35 -178.6(4)
Ru2 O10 C35 C34 -0.8(5)
Ru2 O10 C35 C36 178.7(2)
C33 C34 C35 O10 -7.2(6)
C33 C34 C35 C36 173.3(4)
